data_2211524
loop_
_publ_author_name
'Xin-Hong Chang'

_publ_section_title
;
 An orthorhombic polymorph of (<i>p</i>-nitrophenyl)ferrocene
;
_journal_coeditor_code LH2253
_journal_issue 12
_journal_name_full 'Acta Crystallographica Section E'
_journal_page_first m3544
_journal_page_last m3545
_journal_paper_doi 10.1107/S1600536806050185
_journal_volume 62
_journal_year 2006
_chemical_formula_iupac '[Fe (C5 H5) (C11 H8 N O2)]'
_chemical_formula_moiety 'C16 H13 Fe N O2'
_chemical_formula_sum 'C16 H13 Fe N O2'
_chemical_formula_weight 307.12
_chemical_name_systematic
;
(p-nitrophenyl)ferrocene
;
_space_group_IT_number 61
_symmetry_cell_setting orthorhombic
_symmetry_space_group_name_Hall '-P 2ac 2ab'
_symmetry_space_group_name_H-M 'P b c a'
_atom_sites_solution_hydrogens geom
_atom_sites_solution_primary direct
_atom_sites_solution_secondary difmap
_audit_creation_method SHELXL-97
_cell_angle_alpha 90.00
_cell_angle_beta 90.00
_cell_angle_gamma 90.00
_cell_formula_units_Z 8
_cell_length_a 10.416(2)
_cell_length_b 7.6525(14)
_cell_length_c 33.053(6)
_cell_measurement_reflns_used 1528
_cell_measurement_temperature 298(2)
_cell_measurement_theta_max 22.43
_cell_measurement_theta_min 2.42
_cell_volume 2634.6(8)
_computing_cell_refinement 'SAINT (Bruker, 1999)'
_computing_data_collection 'SMART (Bruker, 1998)'
_computing_data_reduction SAINT
_computing_molecular_graphics SHELXTL
_computing_publication_material SHELXTL
_computing_structure_refinement SHELXTL
_computing_structure_solution 'SHELXTL (Bruker, 1999)'
_diffrn_ambient_temperature 293(2)
_diffrn_measured_fraction_theta_full 0.999
_diffrn_measured_fraction_theta_max 0.999
_diffrn_measurement_device_type 'Bruker SMART CCD area-detector'
_diffrn_measurement_method '\f and \w'
_diffrn_radiation_monochromator graphite
_diffrn_radiation_source 'fine-focus sealed tube'
_diffrn_radiation_type MoK\a
_diffrn_radiation_wavelength 0.71073
_diffrn_reflns_av_R_equivalents 0.0308
_diffrn_reflns_av_sigmaI/netI 0.0237
_diffrn_reflns_limit_h_max 12
_diffrn_reflns_limit_h_min -11
_diffrn_reflns_limit_k_max 9
_diffrn_reflns_limit_k_min -9
_diffrn_reflns_limit_l_max 39
_diffrn_reflns_limit_l_min -30
_diffrn_reflns_number 12560
_diffrn_reflns_theta_full 25.01
_diffrn_reflns_theta_max 25.01
_diffrn_reflns_theta_min 2.31
_diffrn_standards_decay_% 0
_diffrn_standards_number 0
_exptl_absorpt_coefficient_mu 1.144
_exptl_absorpt_correction_T_max 0.650
_exptl_absorpt_correction_T_min 0.586
_exptl_absorpt_correction_type multi-scan
_exptl_absorpt_process_details '(SADABS; Sheldrick, 1996)'
_exptl_crystal_colour red
_exptl_crystal_density_diffrn 1.549
_exptl_crystal_density_method 'not measured'
_exptl_crystal_description Block
_exptl_crystal_F_000 1264
_exptl_crystal_size_max 0.49
_exptl_crystal_size_mid 0.46
_exptl_crystal_size_min 0.38
_refine_diff_density_max 0.362
_refine_diff_density_min -0.312
_refine_ls_extinction_coef 0.0061(5)
_refine_ls_extinction_expression Fc^*^=kFc[1+0.001xFc^2^\l^3^/sin(2\q)]^-1/4^
_refine_ls_extinction_method SHELXL97
_refine_ls_goodness_of_fit_ref 1.176
_refine_ls_hydrogen_treatment constr
_refine_ls_matrix_type full
_refine_ls_number_parameters 182
_refine_ls_number_reflns 2314
_refine_ls_number_restraints 0
_refine_ls_restrained_S_all 1.176
_refine_ls_R_factor_all 0.0477
_refine_ls_R_factor_gt 0.0419
_refine_ls_shift/su_max 0.001
_refine_ls_shift/su_mean 0.000
_refine_ls_structure_factor_coef Fsqd
_refine_ls_weighting_details 'calc w=1/[\s^2^(Fo^2^)+(0.0317P)^2^+3.1111P] where P=(Fo^2^+2Fc^2^)/3'
_refine_ls_weighting_scheme calc
_refine_ls_wR_factor_gt 0.0975
_refine_ls_wR_factor_ref 0.1007
_reflns_number_gt 2036
_reflns_number_total 2314
_reflns_threshold_expression I>2\s(I)
_cod_data_source_file lh2253.cif
_cod_data_source_block I
_cod_depositor_comments
;
The following automatic conversions were performed:
'_symmetry_cell_setting' value 'Orthorhombic' changed to 'orthorhombic'
according to '/home/saulius/struct/CIF-dictionaries/cif_core.dic'
dictionary named 'cif_core.dic' version 2.4.1 from 2010-06-29.

Automatic conversion script
Id: cif_fix_enum 1527 2010-12-29 10:47:43Z saulius 

The following automatic conversions were performed:

'_symmetry_cell_setting' value 'Orthorhombic' changed to
'orthorhombic' according to
/home/saulius/struct/CIF-dictionaries/cif_core.dic dictionary named
'cif_core.dic' version 2.4.1 from 2010-06-29.

Automatic conversion script
Id: cif_fix_values 1715 2011-07-08 13:25:40Z adriana 
;
_cod_database_code 2211524
_cod_database_fobs_code 2211524

loop_
_symmetry_equiv_pos_as_xyz
'x, y, z'
'-x+1/2, -y, z+1/2'
'-x, y+1/2, -z+1/2'
'x+1/2, -y+1/2, -z'
'-x, -y, -z'
'x-1/2, y, -z-1/2'
'x, -y-1/2, z-1/2'
'-x-1/2, y-1/2, z'

loop_
_atom_site_type_symbol
_atom_site_label
_atom_site_fract_x
_atom_site_fract_y
_atom_site_fract_z
_atom_site_U_iso_or_equiv
_atom_site_adp_type
_atom_site_calc_flag
_atom_site_refinement_flags
_atom_site_occupancy
Fe Fe1 0.99206(4) 0.17482(5) 0.576629(12) 0.03533(18) Uani d . 1
O O1 1.2386(3) 0.2672(5) 0.79742(9) 0.0981(11) Uani d . 1
O O2 1.0632(4) 0.1251(5) 0.80727(8) 0.0908(10) Uani d . 1
N N1 1.1474(4) 0.1814(5) 0.78530(10) 0.0677(10) Uani d . 1
C C1 0.9049(5) 0.3715(6) 0.60696(12) 0.0740(14) Uani d . 1
H H1A 0.9227 0.4080 0.6348 0.089 Uiso calc R 1
C C2 0.8149(4) 0.2535(6) 0.59500(15) 0.0736(12) Uani d . 1
H H2A 0.7581 0.1878 0.6131 0.088 Uiso calc R 1
C C3 0.8162(4) 0.2403(5) 0.55415(15) 0.0680(11) Uani d . 1
H H3A 0.7608 0.1636 0.5381 0.082 Uiso calc R 1
C C4 0.9085(4) 0.3504(5) 0.53886(11) 0.0621(10) Uani d . 1
H H4A 0.9290 0.3675 0.5102 0.075 Uiso calc R 1
C C5 0.9671(4) 0.4344(5) 0.57146(16) 0.0751(14) Uani d . 1
H H5A 1.0345 0.5236 0.5701 0.090 Uiso calc R 1
C C6 1.1408(3) 0.0520(5) 0.54765(10) 0.0517(9) Uani d . 1
H H6A 1.1742 0.0821 0.5208 0.062 Uiso calc R 1
C C7 1.1825(3) 0.1240(5) 0.58475(9) 0.0446(8) Uani d . 1
H H7A 1.2504 0.2115 0.5881 0.054 Uiso calc R 1
C C8 1.1080(3) 0.0480(4) 0.61645(9) 0.0348(6) Uani d . 1
C C9 1.0199(3) -0.0714(4) 0.59801(10) 0.0423(7) Uani d . 1
H H9A 0.9563 -0.1432 0.6121 0.051 Uiso calc R 1
C C10 1.0413(4) -0.0672(5) 0.55563(10) 0.0530(9) Uani d . 1
H H10A 0.9940 -0.1348 0.5353 0.064 Uiso calc R 1
C C11 1.1173(3) 0.0876(4) 0.65983(9) 0.0365(7) Uani d . 1
C C12 1.2245(3) 0.1689(4) 0.67582(10) 0.0471(8) Uani d . 1
H H12A 1.2915 0.2009 0.6588 0.056 Uiso calc R 1
C C13 1.2337(4) 0.2031(5) 0.71677(10) 0.0533(9) Uani d . 1
H H13A 1.3048 0.2612 0.7272 0.064 Uiso calc R 1
C C14 1.1363(4) 0.1500(4) 0.74170(9) 0.0493(8) Uani d . 1
C C15 1.0281(3) 0.0680(5) 0.72696(10) 0.0526(9) Uani d . 1
H H15A 0.9632 0.0320 0.7444 0.063 Uiso calc R 1
C C16 1.0183(3) 0.0406(5) 0.68600(10) 0.0465(8) Uani d . 1
H H16A 0.9443 -0.0102 0.6756 0.056 Uiso calc R 1

loop_
_atom_site_aniso_label
_atom_site_aniso_U_11
_atom_site_aniso_U_22
_atom_site_aniso_U_33
_atom_site_aniso_U_12
_atom_site_aniso_U_13
_atom_site_aniso_U_23
Fe1 0.0355(3) 0.0337(3) 0.0368(3) 0.00367(18) -0.00009(18) 0.00074(19)
O1 0.091(2) 0.140(3) 0.0626(18) 0.019(2) -0.0275(18) -0.034(2)
O2 0.132(3) 0.096(2) 0.0446(16) 0.016(2) 0.0098(19) 0.0096(16)
N1 0.088(3) 0.071(2) 0.0448(19) 0.030(2) -0.0093(19) -0.0068(17)
C1 0.107(4) 0.066(3) 0.048(2) 0.051(3) -0.014(2) -0.018(2)
C2 0.056(2) 0.074(3) 0.091(3) 0.028(2) 0.019(2) 0.017(3)
C3 0.048(2) 0.052(2) 0.104(3) 0.0117(19) -0.025(2) 0.001(2)
C4 0.079(3) 0.058(2) 0.049(2) 0.027(2) -0.0031(19) 0.0115(18)
C5 0.060(2) 0.0253(18) 0.140(4) -0.0022(16) -0.016(3) 0.001(2)
C6 0.0481(19) 0.068(2) 0.0390(18) 0.0185(18) 0.0052(15) -0.0026(17)
C7 0.0308(15) 0.054(2) 0.0489(19) 0.0037(14) 0.0039(13) 0.0045(15)
C8 0.0312(14) 0.0330(15) 0.0403(16) 0.0051(12) -0.0029(12) 0.0020(13)
C9 0.0442(18) 0.0284(15) 0.054(2) 0.0013(13) -0.0058(14) 0.0006(14)
C10 0.062(2) 0.046(2) 0.050(2) 0.0187(17) -0.0130(17) -0.0166(16)
C11 0.0356(16) 0.0316(15) 0.0424(17) 0.0026(12) -0.0044(13) 0.0061(13)
C12 0.0439(18) 0.0493(19) 0.0480(18) -0.0063(15) -0.0039(14) 0.0044(16)
C13 0.054(2) 0.052(2) 0.054(2) -0.0029(17) -0.0154(17) -0.0055(16)
C14 0.064(2) 0.0460(18) 0.0376(17) 0.0131(17) -0.0076(16) -0.0008(14)
C15 0.058(2) 0.053(2) 0.046(2) 0.0067(17) 0.0102(16) 0.0055(16)
C16 0.0388(17) 0.051(2) 0.0491(19) -0.0036(15) -0.0027(14) 0.0002(16)

loop_
_atom_type_symbol
_atom_type_description
_atom_type_scat_dispersion_real
_atom_type_scat_dispersion_imag
_atom_type_scat_source
C C 0.0033 0.0016 'International Tables Vol C Tables 4.2.6.8 and 6.1.1.4'
H H 0.0000 0.0000 'International Tables Vol C Tables 4.2.6.8 and 6.1.1.4'
N N 0.0061 0.0033 'International Tables Vol C Tables 4.2.6.8 and 6.1.1.4'
O O 0.0106 0.0060 'International Tables Vol C Tables 4.2.6.8 and 6.1.1.4'
Fe Fe 0.3463 0.8444 'International Tables Vol C Tables 4.2.6.8 and 6.1.1.4'

loop_
_geom_angle_atom_site_label_1
_geom_angle_atom_site_label_2
_geom_angle_atom_site_label_3
_geom_angle
C5 Fe1 C1 41.34(18)
C5 Fe1 C4 40.41(17)
C1 Fe1 C4 67.67(16)
C5 Fe1 C9 164.48(18)
C1 Fe1 C9 125.53(17)
C4 Fe1 C9 152.66(16)
C5 Fe1 C8 127.12(16)
C1 Fe1 C8 107.51(14)
C4 Fe1 C8 165.65(16)
C9 Fe1 C8 41.21(12)
C5 Fe1 C2 67.40(18)
C1 Fe1 C2 39.19(18)
C4 Fe1 C2 66.35(17)
C9 Fe1 C2 107.46(16)
C8 Fe1 C2 119.15(16)
C5 Fe1 C7 108.98(16)
C1 Fe1 C7 120.86(18)
C4 Fe1 C7 128.62(16)
C9 Fe1 C7 68.82(13)
C8 Fe1 C7 41.05(12)
C2 Fe1 C7 154.13(18)
C5 Fe1 C3 67.05(17)
C1 Fe1 C3 66.09(18)
C4 Fe1 C3 39.48(16)
C9 Fe1 C3 118.86(15)
C8 Fe1 C3 152.48(16)
C2 Fe1 C3 38.83(17)
C7 Fe1 C3 165.61(17)
C5 Fe1 C10 154.04(19)
C1 Fe1 C10 162.8(2)
C4 Fe1 C10 119.90(15)
C9 Fe1 C10 40.74(14)
C8 Fe1 C10 68.79(13)
C2 Fe1 C10 126.68(19)
C7 Fe1 C10 68.15(15)
C3 Fe1 C10 108.93(16)
C5 Fe1 C6 120.74(18)
C1 Fe1 C6 155.7(2)
C4 Fe1 C6 109.88(15)
C9 Fe1 C6 68.26(14)
C8 Fe1 C6 68.57(12)
C2 Fe1 C6 163.95(19)
C7 Fe1 C6 40.44(13)
C3 Fe1 C6 128.41(17)
C10 Fe1 C6 40.17(15)
O2 N1 O1 123.7(4)
O2 N1 C14 118.1(4)
O1 N1 C14 118.1(4)
C2 C1 C5 107.4(4)
C2 C1 Fe1 70.8(2)
C5 C1 Fe1 68.8(2)
C2 C1 H1A 126.3
C5 C1 H1A 126.3
Fe1 C1 H1A 126.3
C3 C2 C1 109.4(4)
C3 C2 Fe1 70.8(2)
C1 C2 Fe1 70.0(2)
C3 C2 H2A 125.3
C1 C2 H2A 125.3
Fe1 C2 H2A 125.3
C2 C3 C4 109.2(4)
C2 C3 Fe1 70.4(2)
C4 C3 Fe1 69.9(2)
C2 C3 H3A 125.4
C4 C3 H3A 125.4
Fe1 C3 H3A 125.4
C3 C4 C5 107.7(4)
C3 C4 Fe1 70.6(2)
C5 C4 Fe1 69.1(2)
C3 C4 H4A 126.1
C5 C4 H4A 126.1
Fe1 C4 H4A 126.1
C4 C5 C1 106.4(4)
C4 C5 Fe1 70.5(2)
C1 C5 Fe1 69.8(2)
C4 C5 H5A 126.8
C1 C5 H5A 126.8
Fe1 C5 H5A 126.8
C10 C6 C7 108.5(3)
C10 C6 Fe1 69.68(19)
C7 C6 Fe1 69.40(18)
C10 C6 H6A 125.7
C7 C6 H6A 125.7
Fe1 C6 H6A 125.7
C6 C7 C8 108.1(3)
C6 C7 Fe1 70.16(18)
C8 C7 Fe1 69.24(16)
C6 C7 H7A 126.0
C8 C7 H7A 126.0
Fe1 C7 H7A 126.0
C7 C8 C9 107.2(3)
C7 C8 C11 126.6(3)
C9 C8 C11 126.1(3)
C7 C8 Fe1 69.71(16)
C9 C8 Fe1 69.39(16)
C11 C8 Fe1 124.9(2)
C10 C9 C8 107.8(3)
C10 C9 Fe1 70.02(19)
C8 C9 Fe1 69.40(17)
C10 C9 H9A 126.1
C8 C9 H9A 126.1
Fe1 C9 H9A 126.1
C6 C10 C9 108.4(3)
C6 C10 Fe1 70.15(19)
C9 C10 Fe1 69.24(18)
C6 C10 H10A 125.8
C9 C10 H10A 125.8
Fe1 C10 H10A 125.8
C12 C11 C16 118.4(3)
C12 C11 C8 121.3(3)
C16 C11 C8 120.3(3)
C13 C12 C11 121.0(3)
C13 C12 H12A 119.5
C11 C12 H12A 119.5
C14 C13 C12 118.8(3)
C14 C13 H13A 120.6
C12 C13 H13A 120.6
C13 C14 C15 121.9(3)
C13 C14 N1 119.0(3)
C15 C14 N1 119.1(3)
C16 C15 C14 118.6(3)
C16 C15 H15A 120.7
C14 C15 H15A 120.7
C15 C16 C11 121.2(3)
C15 C16 H16A 119.4
C11 C16 H16A 119.4

loop_
_geom_bond_atom_site_label_1
_geom_bond_atom_site_label_2
_geom_bond_distance
_geom_bond_publ_flag
Fe1 C5 2.011(4) ?
Fe1 C1 2.024(4) ?
Fe1 C4 2.030(3) ?
Fe1 C9 2.033(3) ?
Fe1 C8 2.033(3) ?
Fe1 C2 2.034(4) ?
Fe1 C7 2.039(3) ?
Fe1 C3 2.040(4) ?
Fe1 C10 2.043(3) ?
Fe1 C6 2.049(3) ?
O1 N1 1.222(5) n
O2 N1 1.218(5) n
N1 C14 1.466(4) n
C1 C2 1.361(6) ?
C1 C5 1.424(6) ?
C1 H1A 0.9800 ?
C2 C3 1.354(6) ?
C2 H2A 0.9800 ?
C3 C4 1.375(6) ?
C3 H3A 0.9800 ?
C4 C5 1.396(6) ?
C4 H4A 0.9800 ?
C5 H5A 0.9800 ?
C6 C10 1.405(5) ?
C6 C7 1.413(5) ?
C6 H6A 0.9800 ?
C7 C8 1.428(4) ?
C7 H7A 0.9800 ?
C8 C9 1.431(4) ?
C8 C11 1.469(4) n
C9 C10 1.419(5) ?
C9 H9A 0.9800 ?
C10 H10A 0.9800 ?
C11 C12 1.383(4) ?
C11 C16 1.393(4) ?
C12 C13 1.382(5) ?
C12 H12A 0.9300 ?
C13 C14 1.368(5) ?
C13 H13A 0.9300 ?
C14 C15 1.379(5) ?
C15 C16 1.374(5) ?
C15 H15A 0.9300 ?
C16 H16A 0.9300 ?

loop_
_geom_hbond_atom_site_label_D
_geom_hbond_atom_site_label_H
_geom_hbond_atom_site_label_A
_geom_hbond_site_symmetry_A
_geom_hbond_distance_DH
_geom_hbond_distance_HA
_geom_hbond_distance_DA
_geom_hbond_angle_DHA
C1 H1A O2 3_756 0.98 2.54 3.451(5) 154.9

loop_
_geom_torsion_atom_site_label_1
_geom_torsion_atom_site_label_2
_geom_torsion_atom_site_label_3
_geom_torsion_atom_site_label_4
_geom_torsion
_geom_torsion_publ_flag
C5 Fe1 C1 C2 118.3(4) ?
C4 Fe1 C1 C2 79.5(3) ?
C9 Fe1 C1 C2 -73.0(3) ?
C8 Fe1 C1 C2 -114.9(3) ?
C7 Fe1 C1 C2 -157.8(2) ?
C3 Fe1 C1 C2 36.4(3) ?
C10 Fe1 C1 C2 -40.2(6) ?
C6 Fe1 C1 C2 168.5(3) ?
C4 Fe1 C1 C5 -38.8(3) ?
C9 Fe1 C1 C5 168.7(2) ?
C8 Fe1 C1 C5 126.8(2) ?
C2 Fe1 C1 C5 -118.3(4) ?
C7 Fe1 C1 C5 83.9(3) ?
C3 Fe1 C1 C5 -81.9(3) ?
C10 Fe1 C1 C5 -158.5(4) ?
C6 Fe1 C1 C5 50.2(5) ?
C5 C1 C2 C3 -0.7(4) ?
Fe1 C1 C2 C3 -60.1(3) ?
C5 C1 C2 Fe1 59.4(3) ?
C5 Fe1 C2 C3 81.0(3) ?
C1 Fe1 C2 C3 120.1(4) ?
C4 Fe1 C2 C3 36.9(3) ?
C9 Fe1 C2 C3 -114.6(3) ?
C8 Fe1 C2 C3 -157.9(2) ?
C7 Fe1 C2 C3 168.1(3) ?
C10 Fe1 C2 C3 -73.7(3) ?
C6 Fe1 C2 C3 -42.7(7) ?
C5 Fe1 C2 C1 -39.1(3) ?
C4 Fe1 C2 C1 -83.2(3) ?
C9 Fe1 C2 C1 125.3(3) ?
C8 Fe1 C2 C1 82.0(3) ?
C7 Fe1 C2 C1 48.0(5) ?
C3 Fe1 C2 C1 -120.1(4) ?
C10 Fe1 C2 C1 166.2(2) ?
C6 Fe1 C2 C1 -162.8(5) ?
C1 C2 C3 C4 0.3(5) ?
Fe1 C2 C3 C4 -59.3(3) ?
C1 C2 C3 Fe1 59.6(3) ?
C5 Fe1 C3 C2 -82.0(3) ?
C1 Fe1 C3 C2 -36.7(3) ?
C4 Fe1 C3 C2 -120.1(4) ?
C9 Fe1 C3 C2 82.0(3) ?
C8 Fe1 C3 C2 45.3(4) ?
C7 Fe1 C3 C2 -158.7(6) ?
C10 Fe1 C3 C2 125.5(3) ?
C6 Fe1 C3 C2 166.1(3) ?
C5 Fe1 C3 C4 38.1(3) ?
C1 Fe1 C3 C4 83.4(3) ?
C9 Fe1 C3 C4 -157.8(2) ?
C8 Fe1 C3 C4 165.4(3) ?
C2 Fe1 C3 C4 120.1(4) ?
C7 Fe1 C3 C4 -38.6(7) ?
C10 Fe1 C3 C4 -114.4(3) ?
C6 Fe1 C3 C4 -73.7(3) ?
C2 C3 C4 C5 0.3(4) ?
Fe1 C3 C4 C5 -59.3(3) ?
C2 C3 C4 Fe1 59.6(3) ?
C5 Fe1 C4 C3 -118.7(4) ?
C1 Fe1 C4 C3 -79.0(3) ?
C9 Fe1 C4 C3 46.0(4) ?
C8 Fe1 C4 C3 -152.0(5) ?
C2 Fe1 C4 C3 -36.3(3) ?
C7 Fe1 C4 C3 168.6(2) ?
C10 Fe1 C4 C3 83.7(3) ?
C6 Fe1 C4 C3 126.9(3) ?
C1 Fe1 C4 C5 39.7(3) ?
C9 Fe1 C4 C5 164.7(3) ?
C8 Fe1 C4 C5 -33.3(7) ?
C2 Fe1 C4 C5 82.4(3) ?
C7 Fe1 C4 C5 -72.8(3) ?
C3 Fe1 C4 C5 118.7(4) ?
C10 Fe1 C4 C5 -157.6(3) ?
C6 Fe1 C4 C5 -114.4(3) ?
C3 C4 C5 C1 -0.7(4) ?
Fe1 C4 C5 C1 -61.0(3) ?
C3 C4 C5 Fe1 60.3(3) ?
C2 C1 C5 C4 0.8(4) ?
Fe1 C1 C5 C4 61.5(3) ?
C2 C1 C5 Fe1 -60.6(3) ?
C1 Fe1 C5 C4 -116.6(4) ?
C9 Fe1 C5 C4 -153.0(5) ?
C8 Fe1 C5 C4 170.2(2) ?
C2 Fe1 C5 C4 -79.5(3) ?
C7 Fe1 C5 C4 127.9(2) ?
C3 Fe1 C5 C4 -37.3(3) ?
C10 Fe1 C5 C4 49.0(5) ?
C6 Fe1 C5 C4 84.9(3) ?
C4 Fe1 C5 C1 116.6(4) ?
C9 Fe1 C5 C1 -36.4(7) ?
C8 Fe1 C5 C1 -73.2(3) ?
C2 Fe1 C5 C1 37.1(3) ?
C7 Fe1 C5 C1 -115.5(3) ?
C3 Fe1 C5 C1 79.3(3) ?
C10 Fe1 C5 C1 165.6(3) ?
C6 Fe1 C5 C1 -158.4(2) ?
C5 Fe1 C6 C10 -156.5(2) ?
C1 Fe1 C6 C10 167.3(3) ?
C4 Fe1 C6 C10 -113.2(2) ?
C9 Fe1 C6 C10 37.6(2) ?
C8 Fe1 C6 C10 82.1(2) ?
C2 Fe1 C6 C10 -39.8(6) ?
C7 Fe1 C6 C10 120.0(3) ?
C3 Fe1 C6 C10 -72.7(3) ?
C5 Fe1 C6 C7 83.4(3) ?
C1 Fe1 C6 C7 47.2(4) ?
C4 Fe1 C6 C7 126.8(2) ?
C9 Fe1 C6 C7 -82.4(2) ?
C8 Fe1 C6 C7 -38.0(2) ?
C2 Fe1 C6 C7 -159.8(5) ?
C3 Fe1 C6 C7 167.3(2) ?
C10 Fe1 C6 C7 -120.0(3) ?
C10 C6 C7 C8 0.2(4) ?
Fe1 C6 C7 C8 59.1(2) ?
C10 C6 C7 Fe1 -58.9(2) ?
C5 Fe1 C7 C6 -115.4(3) ?
C1 Fe1 C7 C6 -159.4(2) ?
C4 Fe1 C7 C6 -74.5(3) ?
C9 Fe1 C7 C6 80.9(2) ?
C8 Fe1 C7 C6 119.3(3) ?
C2 Fe1 C7 C6 167.4(4) ?
C3 Fe1 C7 C6 -44.0(7) ?
C10 Fe1 C7 C6 37.0(2) ?
C5 Fe1 C7 C8 125.2(2) ?
C1 Fe1 C7 C8 81.2(3) ?
C4 Fe1 C7 C8 166.1(2) ?
C9 Fe1 C7 C8 -38.41(18) ?
C2 Fe1 C7 C8 48.1(4) ?
C3 Fe1 C7 C8 -163.4(6) ?
C10 Fe1 C7 C8 -82.3(2) ?
C6 Fe1 C7 C8 -119.3(3) ?
C6 C7 C8 C9 -0.1(3) ?
Fe1 C7 C8 C9 59.5(2) ?
C6 C7 C8 C11 -178.7(3) ?
Fe1 C7 C8 C11 -119.1(3) ?
C6 C7 C8 Fe1 -59.6(2) ?
C5 Fe1 C8 C7 -75.6(3) ?
C1 Fe1 C8 C7 -117.2(2) ?
C4 Fe1 C8 C7 -49.1(6) ?
C9 Fe1 C8 C7 118.4(3) ?
C2 Fe1 C8 C7 -158.2(2) ?
C3 Fe1 C8 C7 171.1(3) ?
C10 Fe1 C8 C7 80.7(2) ?
C6 Fe1 C8 C7 37.4(2) ?
C5 Fe1 C8 C9 165.9(2) ?
C1 Fe1 C8 C9 124.4(2) ?
C4 Fe1 C8 C9 -167.6(5) ?
C2 Fe1 C8 C9 83.4(3) ?
C7 Fe1 C8 C9 -118.4(3) ?
C3 Fe1 C8 C9 52.7(4) ?
C10 Fe1 C8 C9 -37.8(2) ?
C6 Fe1 C8 C9 -81.0(2) ?
C5 Fe1 C8 C11 45.5(3) ?
C1 Fe1 C8 C11 4.0(3) ?
C4 Fe1 C8 C11 72.0(6) ?
C9 Fe1 C8 C11 -120.4(3) ?
C2 Fe1 C8 C11 -37.0(3) ?
C7 Fe1 C8 C11 121.2(3) ?
C3 Fe1 C8 C11 -67.7(4) ?
C10 Fe1 C8 C11 -158.2(3) ?
C6 Fe1 C8 C11 158.6(3) ?
C7 C8 C9 C10 0.0(3) ?
C11 C8 C9 C10 178.6(3) ?
Fe1 C8 C9 C10 59.7(2) ?
C7 C8 C9 Fe1 -59.7(2) ?
C11 C8 C9 Fe1 118.9(3) ?
C5 Fe1 C9 C10 -165.4(5) ?
C1 Fe1 C9 C10 165.8(2) ?
C4 Fe1 C9 C10 54.4(4) ?
C8 Fe1 C9 C10 -119.0(3) ?
C2 Fe1 C9 C10 126.5(2) ?
C7 Fe1 C9 C10 -80.7(2) ?
C3 Fe1 C9 C10 85.9(3) ?
C6 Fe1 C9 C10 -37.1(2) ?
C5 Fe1 C9 C8 -46.5(6) ?
C1 Fe1 C9 C8 -75.3(3) ?
C4 Fe1 C9 C8 173.3(3) ?
C2 Fe1 C9 C8 -114.6(2) ?
C7 Fe1 C9 C8 38.26(17) ?
C3 Fe1 C9 C8 -155.2(2) ?
C10 Fe1 C9 C8 119.0(3) ?
C6 Fe1 C9 C8 81.9(2) ?
C7 C6 C10 C9 -0.2(4) ?
Fe1 C6 C10 C9 -58.9(2) ?
C7 C6 C10 Fe1 58.7(2) ?
C8 C9 C10 C6 0.1(4) ?
Fe1 C9 C10 C6 59.4(2) ?
C8 C9 C10 Fe1 -59.3(2) ?
C5 Fe1 C10 C6 51.5(4) ?
C1 Fe1 C10 C6 -162.2(5) ?
C4 Fe1 C10 C6 85.8(2) ?
C9 Fe1 C10 C6 -119.7(3) ?
C8 Fe1 C10 C6 -81.5(2) ?
C2 Fe1 C10 C6 167.3(2) ?
C7 Fe1 C10 C6 -37.22(19) ?
C3 Fe1 C10 C6 127.7(2) ?
C5 Fe1 C10 C9 171.2(3) ?
C1 Fe1 C10 C9 -42.5(6) ?
C4 Fe1 C10 C9 -154.5(2) ?
C8 Fe1 C10 C9 38.20(18) ?
C2 Fe1 C10 C9 -73.1(3) ?
C7 Fe1 C10 C9 82.5(2) ?
C3 Fe1 C10 C9 -112.6(2) ?
C6 Fe1 C10 C9 119.7(3) ?
C7 C8 C11 C12 -18.3(5) yes
C9 C8 C11 C12 163.3(3) ?
Fe1 C8 C11 C12 -107.9(3) ?
C7 C8 C11 C16 162.9(3) ?
C9 C8 C11 C16 -15.4(4) yes
Fe1 C8 C11 C16 73.3(4) ?
C16 C11 C12 C13 -0.1(5) ?
C8 C11 C12 C13 -178.9(3) ?
C11 C12 C13 C14 2.1(5) ?
C12 C13 C14 C15 -1.8(5) ?
C12 C13 C14 N1 178.2(3) ?
O2 N1 C14 C13 -176.1(3) ?
O1 N1 C14 C13 6.0(5) ?
O2 N1 C14 C15 3.9(5) ?
O1 N1 C14 C15 -173.9(3) ?
C13 C14 C15 C16 -0.5(5) ?
N1 C14 C15 C16 179.5(3) ?
C14 C15 C16 C11 2.6(5) ?
C12 C11 C16 C15 -2.4(5) ?
C8 C11 C16 C15 176.5(3) ?
